data_1508843
loop_
_publ_author_name
'Martin, Rhia M.'
'Bergman, Robert G.'
'Ellman, Jonathan A.'

_publ_section_title
;
 Synthesis of Isoquinuclidines from Highly Substituted Dihydropyridines
 via the Diels-Alder Reaction.
;
_journal_issue 3
_journal_name_full 'Organic letters'
_journal_page_first 444
_journal_page_last 447
_journal_paper_doi 10.1021/ol303040r
_journal_volume 15
_journal_year 2013
_chemical_absolute_configuration unk
_chemical_formula_sum 'C22 H31 N O2'
_chemical_formula_weight 341.48
_chemical_name_systematic
; 
 ? 
;
_space_group_IT_number 4
_symmetry_cell_setting monoclinic
_symmetry_space_group_name_Hall 'P 2yb'
_symmetry_space_group_name_H-M 'P 1 21 1'
_atom_sites_solution_hydrogens geom
_atom_sites_solution_primary direct
_atom_sites_solution_secondary difmap
_audit_creation_method SHELXL-97
_cell_angle_alpha 90.00
_cell_angle_beta 99.420(7)
_cell_angle_gamma 90.00
_cell_formula_units_Z 2
_cell_length_a 7.6187(2)
_cell_length_b 15.2421(3)
_cell_length_c 8.3982(6)
_cell_measurement_reflns_used 11243
_cell_measurement_temperature 93(2)
_cell_measurement_theta_max 68.3
_cell_measurement_theta_min 2.9
_cell_volume 962.09(8)
_computing_cell_refinement 'CrystalClear-SM Expert 2.0 r12 (Rigaku, 2011)'
_computing_data_collection 'CrystalClear-SM Expert 2.0 r12 (Rigaku, 2011)'
_computing_data_reduction 'CrystalClear-SM Expert 2.0 r12 (Rigaku, 2011)'
_computing_publication_material 'SHELXL-97 (Sheldrick, 2008)'
_computing_structure_refinement 'SHELXL-97 (Sheldrick, 2008)'
_computing_structure_solution 'SHELXS-97 (Sheldrick, 2008)'
_diffrn_ambient_temperature 93(2)
_diffrn_detector_area_resol_mean 22.2
_diffrn_measured_fraction_theta_full 0.955
_diffrn_measured_fraction_theta_max 0.955
_diffrn_measurement_device_type 'Rigaku Saturn 944+ CCD'
_diffrn_measurement_method \w
_diffrn_radiation_monochromator confocal
_diffrn_radiation_source 'microfocus rotating anode'
_diffrn_radiation_type CuK\a
_diffrn_radiation_wavelength 1.54187
_diffrn_reflns_av_R_equivalents 0.0407
_diffrn_reflns_av_sigmaI/netI 0.0354
_diffrn_reflns_limit_h_max 8
_diffrn_reflns_limit_h_min -8
_diffrn_reflns_limit_k_max 18
_diffrn_reflns_limit_k_min -18
_diffrn_reflns_limit_l_max 10
_diffrn_reflns_limit_l_min -10
_diffrn_reflns_number 11258
_diffrn_reflns_theta_full 68.32
_diffrn_reflns_theta_max 68.32
_diffrn_reflns_theta_min 5.89
_exptl_absorpt_coefficient_mu 0.578
_exptl_absorpt_correction_T_max 0.9717
_exptl_absorpt_correction_T_min 0.8458
_exptl_absorpt_correction_type multi-scan
_exptl_absorpt_process_details 'Jacobson, R. (1998) Private Communication'
_exptl_crystal_colour Colorless
_exptl_crystal_density_diffrn 1.179
_exptl_crystal_density_method 'not measured'
_exptl_crystal_description Block
_exptl_crystal_F_000 372
_exptl_crystal_size_max 0.30
_exptl_crystal_size_mid 0.15
_exptl_crystal_size_min 0.05
_refine_diff_density_max 0.138
_refine_diff_density_min -0.123
_refine_diff_density_rms 0.029
_refine_ls_abs_structure_details 'Flack H D (1983), Acta Cryst. A39, 876-881'
_refine_ls_abs_structure_Flack 0.42(16)
_refine_ls_extinction_method none
_refine_ls_goodness_of_fit_ref 0.981
_refine_ls_hydrogen_treatment constr
_refine_ls_matrix_type full
_refine_ls_number_parameters 233
_refine_ls_number_reflns 3185
_refine_ls_number_restraints 1
_refine_ls_restrained_S_all 0.981
_refine_ls_R_factor_all 0.0265
_refine_ls_R_factor_gt 0.0261
_refine_ls_shift/su_max 0.000
_refine_ls_shift/su_mean 0.000
_refine_ls_structure_factor_coef Fsqd
_refine_ls_weighting_details 'calc w=1/[\s^2^(Fo^2^)+(0.0196P)^2^+0.2528P] where P=(Fo^2^+2Fc^2^)/3'
_refine_ls_weighting_scheme calc
_refine_ls_wR_factor_gt 0.0636
_refine_ls_wR_factor_ref 0.0642
_reflns_number_gt 3136
_reflns_number_total 3185
_reflns_threshold_expression >2sigma(I)
_cod_data_source_file ol303040r_si_001.cif
_cod_data_source_block 12079
_cod_original_sg_symbol_H-M P2(1)
_cod_database_code 1508843

loop_
_symmetry_equiv_pos_as_xyz
'x, y, z'
'-x, y+1/2, -z'

loop_
_atom_site_label
_atom_site_type_symbol
_atom_site_fract_x
_atom_site_fract_y
_atom_site_fract_z
_atom_site_U_iso_or_equiv
_atom_site_adp_type
_atom_site_occupancy
_atom_site_symmetry_multiplicity
_atom_site_calc_flag
_atom_site_refinement_flags
N1 N 0.24060(15) 0.76577(7) 0.87617(13) 0.0168(2) Uani 1 1 d .
C11 C 0.07829(18) 0.74132(8) 0.77247(15) 0.0178(3) Uani 1 1 d .
C12 C -0.09141(18) 0.75879(8) 0.80731(16) 0.0194(3) Uani 1 1 d .
H12 H -0.1031 0.7869 0.9060 0.023 Uiso 1 1 calc R
C13 C -0.2435(2) 0.73583(9) 0.70018(17) 0.0230(3) Uani 1 1 d .
H13 H -0.3576 0.7487 0.7258 0.028 Uiso 1 1 calc R
C14 C -0.2294(2) 0.69424(9) 0.55624(16) 0.0241(3) Uani 1 1 d .
H14 H -0.3331 0.6784 0.4829 0.029 Uiso 1 1 calc R
C15 C -0.06165(19) 0.67601(9) 0.52055(16) 0.0240(3) Uani 1 1 d .
H15 H -0.0508 0.6469 0.4226 0.029 Uiso 1 1 calc R
C16 C 0.09061(19) 0.69992(8) 0.62652(15) 0.0206(3) Uani 1 1 d .
H16 H 0.2044 0.6879 0.5992 0.025 Uiso 1 1 calc R
C1 C 0.31524(18) 0.69951(8) 1.00095(15) 0.0170(3) Uani 1 1 d .
C17 C 0.3260(2) 0.61007(9) 0.92274(16) 0.0193(3) Uani 1 1 d .
H17A H 0.2062 0.5908 0.8750 0.029 Uiso 1 1 calc R
H17B H 0.3783 0.5676 1.0046 0.029 Uiso 1 1 calc R
H17C H 0.4004 0.6142 0.8383 0.029 Uiso 1 1 calc R
C2 C 0.18749(18) 0.69629(8) 1.13114(15) 0.0170(3) Uani 1 1 d .
H2 H 0.0654 0.6802 1.0758 0.020 Uiso 1 1 calc R
C18 C 0.24801(19) 0.62877(8) 1.25935(16) 0.0182(3) Uani 1 1 d .
O1 O 0.36515(13) 0.63835(6) 1.37341(11) 0.0241(2) Uani 1 1 d .
O2 O 0.15525(13) 0.55327(6) 1.23209(11) 0.0230(2) Uani 1 1 d .
C19 C 0.2094(2) 0.48487(9) 1.34884(19) 0.0302(3) Uani 1 1 d .
H19A H 0.3367 0.4731 1.3542 0.045 Uiso 1 1 calc R
H19B H 0.1415 0.4314 1.3164 0.045 Uiso 1 1 calc R
H19C H 0.1866 0.5037 1.4551 0.045 Uiso 1 1 calc R
C3 C 0.18096(19) 0.78958(8) 1.20116(16) 0.0179(3) Uani 1 1 d .
H3A H 0.2186 0.7874 1.3196 0.021 Uiso 1 1 calc R
H3B H 0.0570 0.8115 1.1794 0.021 Uiso 1 1 calc R
C4 C 0.30301(18) 0.85374(8) 1.12724(15) 0.0179(3) Uani 1 1 d .
C20 C 0.29496(19) 0.94544(9) 1.20418(16) 0.0206(3) Uani 1 1 d .
H20A H 0.3294 0.9394 1.3226 0.025 Uiso 1 1 calc R
H20B H 0.3847 0.9834 1.1655 0.025 Uiso 1 1 calc R
C21 C 0.1160(2) 0.99166(9) 1.17011(19) 0.0281(3) Uani 1 1 d .
H21A H 0.0840 1.0023 1.0539 0.042 Uiso 1 1 calc R
H21B H 0.1236 1.0478 1.2278 0.042 Uiso 1 1 calc R
H21C H 0.0251 0.9548 1.2067 0.042 Uiso 1 1 calc R
C5 C 0.23986(18) 0.85627(9) 0.94190(15) 0.0172(3) Uani 1 1 d .
H5 H 0.1145 0.8782 0.9217 0.021 Uiso 1 1 calc R
C22 C 0.3522(2) 0.91701(9) 0.85377(16) 0.0214(3) Uani 1 1 d .
H22A H 0.3479 0.9770 0.8980 0.026 Uiso 1 1 calc R
H22B H 0.4775 0.8971 0.8757 0.026 Uiso 1 1 calc R
C23 C 0.2914(2) 0.92030(10) 0.67196(17) 0.0309(4) Uani 1 1 d .
H23A H 0.3147 0.8636 0.6245 0.046 Uiso 1 1 calc R
H23B H 0.3567 0.9665 0.6253 0.046 Uiso 1 1 calc R
H23C H 0.1636 0.9329 0.6490 0.046 Uiso 1 1 calc R
C6 C 0.49434(18) 0.73366(8) 1.08733(15) 0.0170(3) Uani 1 1 d .
C24 C 0.65572(19) 0.67552(9) 1.10307(16) 0.0206(3) Uani 1 1 d .
H24A H 0.7618 0.7096 1.1469 0.031 Uiso 1 1 calc R
H24B H 0.6685 0.6524 0.9967 0.031 Uiso 1 1 calc R
H24C H 0.6420 0.6267 1.1759 0.031 Uiso 1 1 calc R
C7 C 0.48802(18) 0.81308(8) 1.15440(15) 0.0173(3) Uani 1 1 d .
C25 C 0.64171(19) 0.86030(9) 1.25243(16) 0.0234(3) Uani 1 1 d .
H25A H 0.7489 0.8239 1.2606 0.035 Uiso 1 1 calc R
H25B H 0.6150 0.8718 1.3607 0.035 Uiso 1 1 calc R
H25C H 0.6617 0.9160 1.1999 0.035 Uiso 1 1 calc R

loop_
_atom_site_aniso_label
_atom_site_aniso_U_11
_atom_site_aniso_U_22
_atom_site_aniso_U_33
_atom_site_aniso_U_23
_atom_site_aniso_U_13
_atom_site_aniso_U_12
N1 0.0173(6) 0.0144(5) 0.0180(5) -0.0002(4) 0.0008(5) -0.0011(4)
C11 0.0182(7) 0.0141(6) 0.0202(6) 0.0037(5) 0.0005(6) -0.0014(5)
C12 0.0201(8) 0.0164(6) 0.0212(7) 0.0018(5) 0.0023(6) -0.0016(5)
C13 0.0189(8) 0.0208(7) 0.0284(7) 0.0056(6) 0.0010(6) -0.0007(6)
C14 0.0227(8) 0.0236(7) 0.0229(7) 0.0042(6) -0.0052(6) -0.0046(6)
C15 0.0272(8) 0.0246(7) 0.0188(6) 0.0006(6) -0.0002(6) -0.0023(6)
C16 0.0225(8) 0.0207(6) 0.0186(6) 0.0024(5) 0.0027(6) -0.0006(6)
C1 0.0176(7) 0.0171(6) 0.0160(6) 0.0013(5) 0.0024(5) 0.0003(5)
C17 0.0202(8) 0.0164(6) 0.0211(6) -0.0009(5) 0.0029(6) 0.0006(5)
C2 0.0154(7) 0.0165(6) 0.0191(6) 0.0001(5) 0.0027(5) -0.0010(5)
C18 0.0162(7) 0.0190(6) 0.0203(6) -0.0009(5) 0.0058(6) -0.0013(5)
O1 0.0229(6) 0.0251(5) 0.0229(5) 0.0039(4) -0.0011(4) -0.0037(4)
O2 0.0259(6) 0.0155(4) 0.0268(5) 0.0033(4) 0.0018(4) -0.0030(4)
C19 0.0318(9) 0.0202(7) 0.0385(8) 0.0105(6) 0.0056(7) 0.0004(7)
C3 0.0171(7) 0.0176(7) 0.0195(6) -0.0007(5) 0.0043(5) 0.0009(5)
C4 0.0190(7) 0.0160(6) 0.0187(6) -0.0008(5) 0.0030(5) -0.0001(6)
C20 0.0224(8) 0.0177(6) 0.0213(7) -0.0023(5) 0.0023(6) -0.0012(5)
C21 0.0293(9) 0.0186(7) 0.0361(8) -0.0065(6) 0.0044(7) 0.0028(6)
C5 0.0156(7) 0.0153(6) 0.0202(6) -0.0015(5) 0.0020(5) 0.0003(5)
C22 0.0225(8) 0.0181(7) 0.0233(7) 0.0019(5) 0.0027(6) -0.0016(6)
C23 0.0300(9) 0.0373(9) 0.0254(7) 0.0073(6) 0.0047(6) -0.0086(7)
C6 0.0178(7) 0.0176(6) 0.0159(6) 0.0029(5) 0.0040(5) 0.0004(5)
C24 0.0192(7) 0.0199(6) 0.0228(7) 0.0005(5) 0.0035(6) 0.0002(6)
C7 0.0170(7) 0.0188(6) 0.0159(6) 0.0031(5) 0.0016(5) -0.0020(5)
C25 0.0223(8) 0.0195(7) 0.0268(7) -0.0003(6) -0.0004(6) -0.0004(6)

loop_
_atom_type_symbol
_atom_type_description
_atom_type_scat_dispersion_real
_atom_type_scat_dispersion_imag
_atom_type_scat_source
C C 0.0181 0.0091 'International Tables Vol C Tables 4.2.6.8 and 6.1.1.4'
H H 0.0000 0.0000 'International Tables Vol C Tables 4.2.6.8 and 6.1.1.4'
N N 0.0311 0.0180 'International Tables Vol C Tables 4.2.6.8 and 6.1.1.4'
O O 0.0492 0.0322 'International Tables Vol C Tables 4.2.6.8 and 6.1.1.4'

loop_
_geom_angle_atom_site_label_1
_geom_angle_atom_site_label_2
_geom_angle_atom_site_label_3
_geom_angle
C11 N1 C5 114.19(10)
C11 N1 C1 116.00(10)
C5 N1 C1 112.94(10)
C16 C11 C12 117.89(13)
C16 C11 N1 118.27(12)
C12 C11 N1 123.81(12)
C13 C12 C11 121.21(13)
C13 C12 H12 119.4
C11 C12 H12 119.4
C14 C13 C12 120.30(14)
C14 C13 H13 119.8
C12 C13 H13 119.8
C13 C14 C15 119.09(14)
C13 C14 H14 120.5
C15 C14 H14 120.5
C14 C15 C16 120.71(13)
C14 C15 H15 119.6
C16 C15 H15 119.6
C15 C16 C11 120.79(13)
C15 C16 H16 119.6
C11 C16 H16 119.6
N1 C1 C17 110.06(10)
N1 C1 C6 108.03(10)
C17 C1 C6 113.79(11)
N1 C1 C2 107.38(10)
C17 C1 C2 110.73(10)
C6 C1 C2 106.59(10)
C1 C17 H17A 109.5
C1 C17 H17B 109.5
H17A C17 H17B 109.5
C1 C17 H17C 109.5
H17A C17 H17C 109.5
H17B C17 H17C 109.5
C18 C2 C3 112.49(10)
C18 C2 C1 111.40(10)
C3 C2 C1 107.30(10)
C18 C2 H2 108.5
C3 C2 H2 108.5
C1 C2 H2 108.5
O1 C18 O2 122.44(12)
O1 C18 C2 125.79(12)
O2 C18 C2 111.76(12)
C18 O2 C19 114.63(11)
O2 C19 H19A 109.5
O2 C19 H19B 109.5
H19A C19 H19B 109.5
O2 C19 H19C 109.5
H19A C19 H19C 109.5
H19B C19 H19C 109.5
C2 C3 C4 111.75(10)
C2 C3 H3A 109.3
C4 C3 H3A 109.3
C2 C3 H3B 109.3
C4 C3 H3B 109.3
H3A C3 H3B 107.9
C7 C4 C20 113.88(11)
C7 C4 C3 106.55(10)
C20 C4 C3 109.64(10)
C7 C4 C5 106.72(10)
C20 C4 C5 111.70(10)
C3 C4 C5 108.05(10)
C21 C20 C4 115.87(11)
C21 C20 H20A 108.3
C4 C20 H20A 108.3
C21 C20 H20B 108.3
C4 C20 H20B 108.3
H20A C20 H20B 107.4
C20 C21 H21A 109.5
C20 C21 H21B 109.5
H21A C21 H21B 109.5
C20 C21 H21C 109.5
H21A C21 H21C 109.5
H21B C21 H21C 109.5
N1 C5 C22 110.20(10)
N1 C5 C4 109.27(10)
C22 C5 C4 113.18(11)
N1 C5 H5 108.0
C22 C5 H5 108.0
C4 C5 H5 108.0
C23 C22 C5 113.74(12)
C23 C22 H22A 108.8
C5 C22 H22A 108.8
C23 C22 H22B 108.8
C5 C22 H22B 108.8
H22A C22 H22B 107.7
C22 C23 H23A 109.5
C22 C23 H23B 109.5
H23A C23 H23B 109.5
C22 C23 H23C 109.5
H23A C23 H23C 109.5
H23B C23 H23C 109.5
C7 C6 C24 125.51(13)
C7 C6 C1 114.63(12)
C24 C6 C1 119.66(11)
C6 C24 H24A 109.5
C6 C24 H24B 109.5
H24A C24 H24B 109.5
C6 C24 H24C 109.5
H24A C24 H24C 109.5
H24B C24 H24C 109.5
C6 C7 C25 125.86(13)
C6 C7 C4 113.65(12)
C25 C7 C4 120.47(11)
C7 C25 H25A 109.5
C7 C25 H25B 109.5
H25A C25 H25B 109.5
C7 C25 H25C 109.5
H25A C25 H25C 109.5
H25B C25 H25C 109.5

loop_
_geom_bond_atom_site_label_1
_geom_bond_atom_site_label_2
_geom_bond_distance
N1 C11 1.4401(18)
N1 C5 1.4862(16)
N1 C1 1.4989(16)
C11 C16 1.3953(19)
C11 C12 1.3972(19)
C12 C13 1.390(2)
C12 H12 0.9500
C13 C14 1.385(2)
C13 H13 0.9500
C14 C15 1.387(2)
C14 H14 0.9500
C15 C16 1.390(2)
C15 H15 0.9500
C16 H16 0.9500
C1 C17 1.5212(17)
C1 C6 1.5281(19)
C1 C2 1.5791(17)
C17 H17A 0.9800
C17 H17B 0.9800
C17 H17C 0.9800
C2 C18 1.5063(18)
C2 C3 1.5426(18)
C2 H2 1.0000
C18 O1 1.2065(17)
C18 O2 1.3502(16)
O2 C19 1.4443(16)
C19 H19A 0.9800
C19 H19B 0.9800
C19 H19C 0.9800
C3 C4 1.5477(18)
C3 H3A 0.9900
C3 H3B 0.9900
C4 C7 1.5224(19)
C4 C20 1.5453(18)
C4 C5 1.5525(18)
C20 C21 1.520(2)
C20 H20A 0.9900
C20 H20B 0.9900
C21 H21A 0.9800
C21 H21B 0.9800
C21 H21C 0.9800
C5 C22 1.5311(18)
C5 H5 1.0000
C22 C23 1.522(2)
C22 H22A 0.9900
C22 H22B 0.9900
C23 H23A 0.9800
C23 H23B 0.9800
C23 H23C 0.9800
C6 C7 1.3394(18)
C6 C24 1.5037(19)
C24 H24A 0.9800
C24 H24B 0.9800
C24 H24C 0.9800
C7 C25 1.501(2)
C25 H25A 0.9800
C25 H25B 0.9800
C25 H25C 0.9800

loop_
_cod_related_entry_id
_cod_related_entry_database
_cod_related_entry_code
1 ChemSpider 30652090
